data_4100484
loop_
_publ_author_name
'Lambert, C.'
'Schelter, J.'
'Amthor, S.'
'Coropceanu, V.'
'Br\'edas, J.-L.'
'Gruhn, N. E.'

_journal_name_full 'Journal of the American Chemical Society'
_journal_paper_doi 10.1021/ja051330s
_journal_year 2005
_chemical_formula_sum 'C12 H21 N O'
_chemical_formula_weight 195.30
_space_group_IT_number 4
_symmetry_cell_setting monoclinic
_symmetry_space_group_name_Hall 'P 2yb'
_symmetry_space_group_name_H-M 'P 1 21 1'
_cell_angle_alpha 90.00
_cell_angle_beta 102.679(5)
_cell_angle_gamma 90.00
_cell_formula_units_Z 2
_cell_length_a 6.3945(16)
_cell_length_b 10.532(3)
_cell_length_c 8.707(2)
_cell_measurement_temperature 193(2)
_cell_volume 572.1(2)
_diffrn_ambient_temperature 193(2)
_exptl_crystal_density_diffrn 1.134
_cod_depositor_comments
;
The following automatic conversions were performed:
'_symmetry_cell_setting' value 'Monoclinic' changed to 'monoclinic'
according to '/home/saulius/struct/CIF-dictionaries/cif_core.dic'
dictionary named 'cif_core.dic' version 2.4.1 from 2010-06-29.

Automatic conversion script
Id: cif_fix_enum 1527 2010-12-29 10:47:43Z saulius 
;
_cod_original_sg_symbol_H-M 'P 21'
_cod_database_code 4100484

loop_
_symmetry_equiv_pos_as_xyz
'x, y, z'
'-x, y+1/2, -z'

loop_
_atom_site_label
_atom_site_type_symbol
_atom_site_fract_x
_atom_site_fract_y
_atom_site_fract_z
_atom_site_U_iso_or_equiv
_atom_site_adp_type
_atom_site_occupancy
_atom_site_symmetry_multiplicity
_atom_site_calc_flag
_atom_site_refinement_flags
_atom_site_disorder_assembly
_atom_site_disorder_group
O1 O 0.34460(18) 0.29800(10) 0.89574(13) 0.0305(3) Uani 1 1 d . . .
H1A H 0.455(4) 0.342(2) 0.923(2) 0.035(5) Uiso 1 1 d . . .
N1 N 0.31784(19) -0.02725(11) 0.99999(13) 0.0234(2) Uani 1 1 d . . .
C1 C 0.2471(2) -0.03583(14) 0.82606(16) 0.0237(3) Uani 1 1 d . . .
H1 H 0.365(3) -0.0700(16) 0.788(2) 0.020(4) Uiso 1 1 d . . .
C2 C 0.2177(2) 0.10174(14) 0.77003(17) 0.0256(3) Uani 1 1 d . . .
H2 H 0.092(3) 0.1337(17) 0.790(2) 0.022(4) Uiso 1 1 d . . .
H3 H 0.217(3) 0.1128(19) 0.658(2) 0.035(5) Uiso 1 1 d . . .
C3 C 0.4071(2) 0.17084(13) 0.87397(17) 0.0240(3) Uani 1 1 d . . .
C4 C 0.4538(2) 0.09060(14) 1.03066(17) 0.0280(3) Uani 1 1 d . . .
H4 H 0.601(3) 0.0623(19) 1.044(2) 0.031(5) Uiso 1 1 d . . .
C5 C 0.3968(4) 0.1524(2) 1.1752(2) 0.0496(5) Uani 1 1 d . . .
H5 H 0.532(4) 0.179(3) 1.251(3) 0.066(8) Uiso 1 1 d . . .
H6 H 0.305(5) 0.224(4) 1.140(4) 0.083(9) Uiso 1 1 d . . .
C6 C 0.2624(3) 0.05400(18) 1.2375(2) 0.0382(4) Uani 1 1 d . . .
H7 H 0.352(3) -0.006(2) 1.301(2) 0.034(5) Uiso 1 1 d . . .
H8 H 0.163(4) 0.089(2) 1.298(2) 0.045(6) Uiso 1 1 d . . .
C7 C 0.1458(3) -0.01031(16) 1.08673(19) 0.0309(3) Uani 1 1 d . . .
H9 H 0.029(3) 0.0458(19) 1.030(2) 0.029(5) Uiso 1 1 d . . .
H10 H 0.082(4) -0.093(2) 1.101(3) 0.051(6) Uiso 1 1 d . . .
C8 C 0.0537(2) -0.12279(15) 0.77122(17) 0.0285(3) Uani 1 1 d . . .
H11 H -0.061(3) -0.0919(17) 0.812(2) 0.022(4) Uiso 1 1 d . . .
H12 H 0.096(3) -0.211(2) 0.821(2) 0.045(5) Uiso 1 1 d . . .
C9 C -0.0155(3) -0.13275(15) 0.59449(18) 0.0317(3) Uani 1 1 d . . .
C10 C -0.2038(4) -0.0923(2) 0.5171(3) 0.0535(6) Uani 1 1 d . . .
H13 H -0.249(4) -0.103(2) 0.414(3) 0.049(6) Uiso 1 1 d . . .
H14 H -0.308(5) -0.049(3) 0.568(3) 0.076(8) Uiso 1 1 d . . .
C11 C 0.1385(3) -0.1929(2) 0.5098(2) 0.0414(4) Uani 1 1 d . . .
H15 H 0.079(3) -0.187(2) 0.401(3) 0.043(5) Uiso 1 1 d . . .
H16 H 0.289(4) -0.156(2) 0.538(3) 0.051(6) Uiso 1 1 d . . .
H17 H 0.162(4) -0.278(3) 0.544(3) 0.059(7) Uiso 1 1 d . . .
C12 C 0.6017(3) 0.17065(18) 0.8007(2) 0.0354(4) Uani 1 1 d . . .
H18 H 0.730(4) 0.213(2) 0.870(3) 0.045(6) Uiso 1 1 d . . .
H19 H 0.641(4) 0.085(3) 0.780(3) 0.051(6) Uiso 1 1 d . . .
H20 H 0.574(4) 0.214(2) 0.710(3) 0.043(6) Uiso 1 1 d . . .

loop_
_atom_site_aniso_label
_atom_site_aniso_U_11
_atom_site_aniso_U_22
_atom_site_aniso_U_33
_atom_site_aniso_U_23
_atom_site_aniso_U_13
_atom_site_aniso_U_12
O1 0.0272(5) 0.0178(5) 0.0450(6) -0.0012(4) 0.0047(4) 0.0006(4)
N1 0.0230(6) 0.0194(6) 0.0259(6) -0.0002(4) 0.0016(4) 0.0010(5)
C1 0.0234(6) 0.0208(6) 0.0260(6) -0.0034(5) 0.0034(5) -0.0008(6)
C2 0.0261(7) 0.0225(7) 0.0265(7) 0.0011(5) 0.0021(5) -0.0017(6)
C3 0.0234(6) 0.0182(6) 0.0293(7) 0.0000(5) 0.0036(5) 0.0008(5)
C4 0.0283(7) 0.0219(7) 0.0297(7) 0.0006(5) -0.0028(5) -0.0028(6)
C5 0.0795(16) 0.0359(10) 0.0327(9) -0.0093(8) 0.0109(9) -0.0151(10)
C6 0.0508(10) 0.0362(9) 0.0277(8) 0.0003(7) 0.0088(7) 0.0041(8)
C7 0.0317(8) 0.0318(8) 0.0292(7) 0.0002(6) 0.0067(6) 0.0037(6)
C8 0.0274(7) 0.0249(7) 0.0326(7) -0.0050(6) 0.0052(6) -0.0049(6)
C9 0.0337(8) 0.0260(7) 0.0332(8) -0.0071(6) 0.0025(6) -0.0076(6)
C10 0.0457(11) 0.0617(13) 0.0438(11) -0.0208(9) -0.0103(9) 0.0084(10)
C11 0.0406(9) 0.0511(12) 0.0322(8) -0.0090(8) 0.0071(7) -0.0052(9)
C12 0.0311(8) 0.0342(9) 0.0428(9) -0.0053(7) 0.0124(7) -0.0032(7)

loop_
_geom_bond_atom_site_label_1
_geom_bond_atom_site_label_2
_geom_bond_distance
_geom_bond_site_symmetry_2
_geom_bond_publ_flag
O1 C3 1.4221(17) . ?
O1 H1A 0.84(2) . ?
N1 C7 1.475(2) . ?
N1 C1 1.4850(17) . ?
N1 C4 1.5052(19) . ?
C1 C2 1.527(2) . ?
C1 C8 1.529(2) . ?
C1 H1 0.960(18) . ?
C2 C3 1.5278(19) . ?
C2 H2 0.922(18) . ?
C2 H3 0.98(2) . ?
C3 C12 1.518(2) . ?
C3 C4 1.577(2) . ?
C4 C5 1.530(2) . ?
C4 H4 0.97(2) . ?
C5 C6 1.521(3) . ?
C5 H5 1.00(3) . ?
C5 H6 0.96(4) . ?
C6 C7 1.519(2) . ?
C6 H7 0.95(2) . ?
C6 H8 0.98(2) . ?
C7 H9 0.994(19) . ?
C7 H10 0.98(3) . ?
C8 C9 1.509(2) . ?
C8 H11 0.941(19) . ?
C8 H12 1.04(2) . ?
C9 C10 1.315(3) . ?
C9 C11 1.494(3) . ?
C10 H13 0.89(3) . ?
C10 H14 0.99(3) . ?
C11 H15 0.94(2) . ?
C11 H16 1.02(2) . ?
C11 H17 0.94(3) . ?
C12 H18 1.01(2) . ?
C12 H19 0.97(3) . ?
C12 H20 0.90(2) . ?

loop_
_cod_related_entry_id
_cod_related_entry_database
_cod_related_entry_code
1 ChemSpider 30659927
